data_2100916
loop_
_publ_author_name
'Streltsov, V. A.'
'Belokoneva, E. L.'
'Tsirelson, V. G.'
'Hansen, N. K.'

_publ_section_title
;
 Multipole analysis of the electron density in triphylite, LiFePO~4~,
 using X-ray diffraction data
;
_journal_issue 2
_journal_name_full 'Acta Crystallographica Section B'
_journal_page_first 147
_journal_page_last 153
_journal_paper_doi 10.1107/S0108768192004701
_journal_volume 49
_journal_year 1993
_chemical_formula_sum 'Fe Li O4 P'
_chemical_formula_weight 157.76
_space_group_IT_number 62
_space_group_name_Hall '-P 2ac 2n'
_space_group_name_H-M_alt 'P n m a'
_symmetry_cell_setting orthorhombic
_symmetry_space_group_name_Hall '-P 2ac 2n'
_symmetry_space_group_name_H-M 'P n m a'
_cell_angle_alpha 90
_cell_angle_beta 90
_cell_angle_gamma 90
_cell_formula_units_Z 4
_cell_length_a 10.332(4)
_cell_length_b 6.010(5)
_cell_length_c 4.692(2)
_cell_volume 291.40(10)
_diffrn_radiation_type Mo
_diffrn_radiation_wavelength 0.71069
_exptl_absorpt_coefficient_mu 5.6
_exptl_crystal_density_diffrn 3.6
_exptl_crystal_F_000 608
_cod_data_source_file as0589.cif
_cod_original_formula_sum 'Fe1 Li1 O4 P1'
_cod_database_code 2100916

loop_
_space_group_symop_id
_space_group_symop_operation_xyz
1 x,y,z
2 -x+1/2,-y,z+1/2
3 x+1/2,-y+1/2,-z+1/2
4 -x,y+1/2,-z
5 -x,-y,-z
6 x+1/2,y,-z+1/2
7 -x+1/2,y+1/2,z+1/2
8 x,-y+1/2,z

loop_
_atom_site_label
_atom_site_fract_x
_atom_site_fract_y
_atom_site_fract_z
Li .0 .0 .0
Fe .28222(3) .25 .97472(6)
P .09486(5) .25 .41820(10)
O(1) .09678(15) .25 .7428(3)
O(2) .45710(14) .25 .2060(3)
O(3) .16558(10) .04646(16) .2848(2)
